data_9016078
loop_
_publ_author_name
'Masse, R.'
'Guitel, J. C.'
'Durif, A.'

_publ_section_title
;
 Structure cristalline du tetrametaphosphate de praseodyme-ammonium,
 PrN H4 P4 O12. Donnees cristallographiques de Pr N H4 P4 O12
;
_journal_issue 2
_journal_name_full 'Acta Crystallographica, Section B'
_journal_page_first 630
_journal_page_last 632
_journal_paper_doi 10.1107/S056774087700435X
_journal_volume 33
_journal_year 1977
_chemical_formula_sum 'N O12 P4 Pr'
_space_group_IT_number 15
_symmetry_space_group_name_Hall '-C 2yc'
_symmetry_space_group_name_H-M 'C 1 2/c 1'
_cell_angle_alpha 90
_cell_angle_beta 110.34
_cell_angle_gamma 90
_cell_length_a 7.916
_cell_length_b 12.647
_cell_length_c 10.672
_cell_formula_units_Z 4
_cell_volume 1001.794
_database_code_amcsd 0009583
_exptl_crystal_density_diffrn 3.122
_cod_original_formula_sum 'Pr P4 O12 N'
_cod_database_code 9016078
_amcsd_formula_title 'H4 N O12 P4 Pr'

loop_
_space_group_symop_operation_xyz
x,y,z
1/2+x,1/2+y,z
x,-y,1/2+z
1/2+x,1/2-y,1/2+z
-x,y,1/2-z
1/2-x,1/2+y,1/2-z
-x,-y,-z
1/2-x,1/2-y,-z

loop_
_atom_site_label
_atom_site_fract_x
_atom_site_fract_y
_atom_site_fract_z
Pr1 0.00000 0.12086 0.25000
P1 0.46170 0.16900 0.50240
P2 0.28550 0.97900 0.56110
O1 0.40580 0.87560 0.56810
O2 0.43120 0.07220 0.58850
O3 0.29330 0.19860 0.39070
O4 0.56100 0.25230 0.59830
O5 0.22380 0.97270 0.67630
O6 0.15180 -0.01000 0.42440
N1 0.00000 0.81890 0.25000

loop_
_cod_related_entry_id
_cod_related_entry_database
_cod_related_entry_code
1 AMCSD 0009583
